data_2022735
loop_
_publ_author_name
'Prasad, Holehundi J Shankara'
'Devaraju, ?'
'Yathirajan, Hemmige S.'
'Akkurt, Mehmet'
'Foro, Sabine'
'Balerao, Rishik'
'Butcher, Ray J.'

_publ_section_title
;
 Syntheses and crystal structures of three salts of
 1-(4-nitro-phenyl)-piperazine.
;
_journal_issue 'Pt 5'
_journal_name_full 'Acta crystallographica. Section E, Crystallographic communications'
_journal_page_first 423
_journal_page_last 427
_journal_paper_doi 10.1107/S205698902300302X
_journal_volume 79
_journal_year 2023
_chemical_formula_iupac 'C10 H14 N3 O2 +, C7 H4 Br O2 - , 0.5H2 O'
_chemical_formula_moiety 'C10 H14 N3 O2 +, C7 H4 Br O2 -, 0.5(H2 O)'
_chemical_formula_sum 'C17 H19 Br N3 O4.5'
_chemical_formula_weight 417.26
_chemical_name_systematic
;
4-(4-Nitrophenyl)piperazin-1-ium 2-bromobenzoate hemihydrate
;
_space_group_crystal_system triclinic
_space_group_IT_number 2
_space_group_name_Hall '-P 1'
_space_group_name_H-M_alt 'P -1'
_atom_sites_solution_hydrogens mixed
_atom_sites_solution_primary dual
_atom_sites_solution_secondary difmap
_audit_creation_method SHELXL-2018/3
_cell_angle_alpha 102.101(6)
_cell_angle_beta 99.534(6)
_cell_angle_gamma 110.981(6)
_cell_formula_units_Z 2
_cell_length_a 7.2570(5)
_cell_length_b 9.7772(6)
_cell_length_c 14.2020(10)
_cell_measurement_reflns_used 2832
_cell_measurement_temperature 293(2)
_cell_measurement_theta_max 27.92
_cell_measurement_theta_min 3.03
_cell_volume 887.41(12)
_computing_cell_refinement
;
CrysAlis RED (Oxford Diffraction, 2009)
;
_computing_data_collection
;
CrysAlis CCD (Oxford Diffraction, 2009)
;
_computing_data_reduction
;
CrysAlis RED (Oxford Diffraction, 2009)
;
_computing_molecular_graphics
;
Olex2 1.5 (Dolomanov <i>et al.</i>,  2009)
;
_computing_publication_material
;
Olex2 1.5 (Dolomanov <i>et al.</i>,  2009)
;
_computing_structure_refinement
;
<i>SHELXL2018/3</i> (Sheldrick, 2015a)
;
_computing_structure_solution
;
<i>SHELXL2018</i> (Sheldrick, 2015b)
;
_diffrn_ambient_temperature 293(2)
_diffrn_measured_fraction_theta_full 0.997
_diffrn_measured_fraction_theta_max 0.902
_diffrn_measurement_device_type 'Oxford Diffraction Xcalibur CCD'
_diffrn_measurement_method \w
_diffrn_radiation_type MoK\a
_diffrn_radiation_wavelength 0.71073
_diffrn_reflns_av_R_equivalents 0.0163
_diffrn_reflns_av_unetI/netI 0.0423
_diffrn_reflns_limit_h_max 9
_diffrn_reflns_limit_h_min -9
_diffrn_reflns_limit_k_max 12
_diffrn_reflns_limit_k_min -12
_diffrn_reflns_limit_l_max 18
_diffrn_reflns_limit_l_min -11
_diffrn_reflns_number 6177
_diffrn_reflns_theta_full 25.242
_diffrn_reflns_theta_max 27.980
_diffrn_reflns_theta_min 3.039
_exptl_absorpt_coefficient_mu 2.347
_exptl_absorpt_correction_T_max 1.00000
_exptl_absorpt_correction_T_min 0.78116
_exptl_absorpt_correction_type multi-scan
_exptl_absorpt_process_details
;
(CrysalisRed; Oxford Diffraction, 2009)
;
_exptl_crystal_colour brown
_exptl_crystal_density_diffrn 1.562
_exptl_crystal_description prism
_exptl_crystal_F_000 426
_exptl_crystal_size_max 0.360
_exptl_crystal_size_mid 0.320
_exptl_crystal_size_min 0.200
_refine_diff_density_max 0.508
_refine_diff_density_min -0.326
_refine_ls_extinction_method none
_refine_ls_goodness_of_fit_ref 0.944
_refine_ls_hydrogen_treatment mixed
_refine_ls_matrix_type full
_refine_ls_number_parameters 244
_refine_ls_number_reflns 3856
_refine_ls_number_restraints 5
_refine_ls_restrained_S_all 1.234
_refine_ls_R_factor_all 0.0692
_refine_ls_R_factor_gt 0.0360
_refine_ls_shift/su_max 0.000
_refine_ls_shift/su_mean 0.000
_refine_ls_structure_factor_coef Fsqd
_refine_ls_weighting_details 'w=1/[\s^2^(Fo^2^)+(0.0444P)^2^] where P=(Fo^2^+2Fc^2^)/3'
_refine_ls_weighting_scheme calc
_refine_ls_wR_factor_gt 0.0765
_refine_ls_wR_factor_ref 0.0843
_reflns_number_gt 2478
_reflns_number_total 3856
_reflns_threshold_expression 'I > 2\s(I)'
_cod_data_source_file hb8051sup1.cif
_cod_data_source_block 2
_cod_depositor_comments 'Adding full bibliography for 2022734--2022736.cif.'
_cod_original_cell_volume 887.41(11)
_cod_original_formula_sum 'C17 H19 Br N3 O4.50'
_cod_database_code 2022735
_cod_database_fobs_code 2022735
_shelx_space_group_comment
;
The symmetry employed for this shelxl refinement is uniquely defined
by the following loop, which should always be used as a source of
symmetry information in preference to the above space-group names.
They are only intended as comments.
;
_shelx_estimated_absorpt_t_min 0.485
_shelx_estimated_absorpt_t_max 0.651

loop_
_space_group_symop_operation_xyz
'x, y, z'
'-x, -y, -z'

loop_
_atom_site_type_symbol
_atom_site_label
_atom_site_fract_x
_atom_site_fract_y
_atom_site_fract_z
_atom_site_U_iso_or_equiv
_atom_site_adp_type
_atom_site_calc_flag
_atom_site_occupancy
_atom_site_disorder_assembly
_atom_site_disorder_group
O O1 0.4472(3) 0.9088(2) 0.57716(16) 0.0866(7) Uani d 1 . .
O O2 0.1466(4) 0.7360(3) 0.53813(19) 0.0965(8) Uani d 1 . .
N N1 0.5490(3) 0.3809(2) 0.27923(14) 0.0452(5) Uani d 1 . .
N N2 0.6259(3) 0.1873(2) 0.12301(15) 0.0462(5) Uani d 1 . .
H H2A 0.686(3) 0.132(3) 0.1015(18) 0.055 Uiso d 1 . .
H H2B 0.556(3) 0.198(3) 0.0700(14) 0.055 Uiso d 1 . .
N N3 0.3218(4) 0.7818(3) 0.53126(16) 0.0593(6) Uani d 1 . .
C C1 0.3797(4) 0.6788(3) 0.46525(17) 0.0447(6) Uani d 1 . .
C C2 0.2487(4) 0.5276(3) 0.4245(2) 0.0540(7) Uani d 1 . .
H H2 0.123215 0.491207 0.439437 0.065 Uiso calc 1 . .
C C3 0.3015(4) 0.4304(3) 0.36200(19) 0.0518(6) Uani d 1 . .
H H3 0.209824 0.328530 0.333702 0.062 Uiso calc 1 . .
C C4 0.4910(3) 0.4806(2) 0.33958(16) 0.0399(5) Uani d 1 . .
C C5 0.6204(4) 0.6357(3) 0.38273(19) 0.0493(6) Uani d 1 . .
H H5 0.746350 0.673689 0.368381 0.059 Uiso calc 1 . .
C C6 0.5675(4) 0.7326(3) 0.44508(18) 0.0505(6) Uani d 1 . .
H H6 0.657730 0.834750 0.473932 0.061 Uiso calc 1 . .
C C7 0.3935(4) 0.2306(3) 0.2201(2) 0.0611(8) Uani d 1 . .
H H7A 0.307731 0.241586 0.164666 0.073 Uiso calc 1 . .
H H7B 0.307496 0.187484 0.261102 0.073 Uiso calc 1 . .
C C8 0.4847(5) 0.1232(3) 0.1806(2) 0.0676(8) Uani d 1 . .
H H8A 0.557431 0.102503 0.235884 0.081 Uiso calc 1 . .
H H8B 0.376210 0.026977 0.138441 0.081 Uiso calc 1 . .
C C9 0.7856(4) 0.3349(3) 0.1852(2) 0.0781(10) Uani d 1 . .
H H9A 0.874756 0.378980 0.145729 0.094 Uiso calc 1 . .
H H9B 0.867453 0.319121 0.239824 0.094 Uiso calc 1 . .
C C10 0.6991(5) 0.4438(3) 0.2265(3) 0.0808(10) Uani d 1 . .
H H10A 0.809491 0.536313 0.271886 0.097 Uiso calc 1 . .
H H10B 0.635383 0.471694 0.172320 0.097 Uiso calc 1 . .
Br Br1 0.92610(5) -0.00832(3) 0.31967(2) 0.06679(14) Uani d 1 . .
O O3 0.8488(3) 0.0263(3) 0.09269(16) 0.0782(6) Uani d 1 . .
O O4 0.6156(3) -0.2125(3) 0.03302(17) 0.0860(7) Uani d 1 . .
C C11 0.9379(3) -0.1685(3) 0.12893(18) 0.0438(6) Uani d 1 . .
C C12 1.0135(4) -0.1304(3) 0.23087(19) 0.0469(6) Uani d 1 . .
C C13 1.1536(4) -0.1827(3) 0.2715(2) 0.0609(7) Uani d 1 . .
H H13 1.201561 -0.157757 0.340436 0.073 Uiso calc 1 . .
C C14 1.2204(4) -0.2701(3) 0.2107(3) 0.0671(8) Uani d 1 . .
H H14 1.316352 -0.303199 0.238116 0.080 Uiso calc 1 . .
C C15 1.1471(4) -0.3102(3) 0.1086(2) 0.0630(8) Uani d 1 . .
H H15 1.193664 -0.369875 0.067067 0.076 Uiso calc 1 . .
C C16 1.0048(4) -0.2615(3) 0.0683(2) 0.0545(7) Uani d 1 . .
H H16 0.952495 -0.291267 -0.000611 0.065 Uiso calc 1 . .
C C17 0.7895(5) -0.1121(4) 0.0817(2) 0.0564(7) Uani d 1 . .
O O1W 0.5508(9) -0.5202(7) -0.0662(6) 0.138(2) Uani d 0.5 A -1
H H1W1 0.435882 -0.430124 -0.060307 0.207 Uiso d 0.5 A -1
H H1W2 0.458306 -0.629327 -0.042348 0.207 Uiso d 0.5 A -1

loop_
_atom_site_aniso_label
_atom_site_aniso_U_11
_atom_site_aniso_U_22
_atom_site_aniso_U_33
_atom_site_aniso_U_12
_atom_site_aniso_U_13
_atom_site_aniso_U_23
O1 0.0975(16) 0.0587(13) 0.0842(15) 0.0191(13) 0.0368(13) -0.0055(11)
O2 0.0777(15) 0.0870(16) 0.1195(19) 0.0333(13) 0.0502(15) 0.0009(14)
N1 0.0415(11) 0.0324(10) 0.0568(12) 0.0109(9) 0.0146(10) 0.0093(9)
N2 0.0471(13) 0.0423(12) 0.0490(12) 0.0236(10) 0.0069(10) 0.0080(10)
N3 0.0699(17) 0.0574(15) 0.0511(13) 0.0261(14) 0.0222(13) 0.0119(11)
C1 0.0523(15) 0.0453(14) 0.0398(13) 0.0228(13) 0.0121(12) 0.0143(11)
C2 0.0445(14) 0.0516(15) 0.0666(17) 0.0165(13) 0.0229(13) 0.0177(13)
C3 0.0435(15) 0.0382(13) 0.0670(17) 0.0108(12) 0.0159(13) 0.0112(12)
C4 0.0384(13) 0.0357(12) 0.0452(13) 0.0148(11) 0.0067(11) 0.0149(10)
C5 0.0413(14) 0.0372(13) 0.0630(16) 0.0100(11) 0.0163(12) 0.0105(12)
C6 0.0506(15) 0.0378(13) 0.0524(15) 0.0121(12) 0.0083(13) 0.0066(11)
C7 0.0520(16) 0.0403(14) 0.0762(18) 0.0041(13) 0.0293(15) 0.0039(13)
C8 0.088(2) 0.0366(14) 0.0735(18) 0.0160(15) 0.0382(17) 0.0111(13)
C9 0.0509(17) 0.0548(17) 0.101(2) 0.0095(14) 0.0262(17) -0.0155(16)
C10 0.075(2) 0.0370(15) 0.125(3) 0.0103(14) 0.061(2) 0.0078(16)
Br1 0.0855(2) 0.05620(19) 0.05928(19) 0.02352(16) 0.03290(16) 0.01687(13)
O3 0.1037(16) 0.0759(15) 0.0967(15) 0.0672(14) 0.0419(13) 0.0421(12)
O4 0.0686(14) 0.1081(18) 0.0862(15) 0.0493(15) -0.0021(13) 0.0322(14)
C11 0.0435(13) 0.0383(13) 0.0501(14) 0.0172(11) 0.0089(12) 0.0154(11)
C12 0.0479(14) 0.0379(13) 0.0538(15) 0.0126(12) 0.0135(12) 0.0194(11)
C13 0.0569(17) 0.0535(16) 0.0625(17) 0.0141(15) 0.0009(15) 0.0236(14)
C14 0.0530(17) 0.0570(18) 0.094(2) 0.0271(15) 0.0038(17) 0.0318(17)
C15 0.0583(17) 0.0508(16) 0.088(2) 0.0320(15) 0.0202(16) 0.0180(15)
C16 0.0564(16) 0.0532(16) 0.0554(15) 0.0288(14) 0.0108(13) 0.0107(13)
C17 0.067(2) 0.076(2) 0.0507(15) 0.0494(18) 0.0227(15) 0.0258(15)
O1W 0.118(4) 0.096(4) 0.197(7) 0.036(4) 0.044(4) 0.046(4)

loop_
_atom_type_symbol
_atom_type_description
_atom_type_scat_dispersion_real
_atom_type_scat_dispersion_imag
_atom_type_scat_source
C C 0.0033 0.0016 'International Tables Vol C Tables 4.2.6.8 and 6.1.1.4'
H H 0.0000 0.0000 'International Tables Vol C Tables 4.2.6.8 and 6.1.1.4'
Br Br -0.2901 2.4595 'International Tables Vol C Tables 4.2.6.8 and 6.1.1.4'
N N 0.0061 0.0033 'International Tables Vol C Tables 4.2.6.8 and 6.1.1.4'
O O 0.0106 0.0060 'International Tables Vol C Tables 4.2.6.8 and 6.1.1.4'

loop_
_geom_angle_atom_site_label_1
_geom_angle_atom_site_label_2
_geom_angle_atom_site_label_3
_geom_angle_site_symmetry_1
_geom_angle_site_symmetry_3
_geom_angle
_geom_angle_publ_flag
C4 N1 C10 . . 118.22(18) ?
C4 N1 C7 . . 118.65(17) ?
C10 N1 C7 . . 112.0(2) ?
C9 N2 C8 . . 109.6(2) ?
C9 N2 H2A . . 106.7(16) ?
C8 N2 H2A . . 114.7(17) ?
C9 N2 H2B . . 110.9(17) ?
C8 N2 H2B . . 108.5(16) ?
H2A N2 H2B . . 106(2) ?
O1 N3 O2 . . 122.2(2) ?
O1 N3 C1 . . 119.5(2) ?
O2 N3 C1 . . 118.3(2) ?
C2 C1 C6 . . 120.1(2) ?
C2 C1 N3 . . 119.9(2) ?
C6 C1 N3 . . 120.0(2) ?
C3 C2 C1 . . 120.2(2) ?
C3 C2 H2 . . 119.9 ?
C1 C2 H2 . . 119.9 ?
C2 C3 C4 . . 121.4(2) ?
C2 C3 H3 . . 119.3 ?
C4 C3 H3 . . 119.3 ?
N1 C4 C5 . . 121.73(19) ?
N1 C4 C3 . . 121.6(2) ?
C5 C4 C3 . . 116.6(2) ?
C6 C5 C4 . . 121.9(2) ?
C6 C5 H5 . . 119.0 ?
C4 C5 H5 . . 119.0 ?
C5 C6 C1 . . 119.7(2) ?
C5 C6 H6 . . 120.2 ?
C1 C6 H6 . . 120.2 ?
N1 C7 C8 . . 112.2(2) ?
N1 C7 H7A . . 109.2 ?
C8 C7 H7A . . 109.2 ?
N1 C7 H7B . . 109.2 ?
C8 C7 H7B . . 109.2 ?
H7A C7 H7B . . 107.9 ?
N2 C8 C7 . . 111.3(2) ?
N2 C8 H8A . . 109.4 ?
C7 C8 H8A . . 109.4 ?
N2 C8 H8B . . 109.4 ?
C7 C8 H8B . . 109.4 ?
H8A C8 H8B . . 108.0 ?
N2 C9 C10 . . 112.0(2) ?
N2 C9 H9A . . 109.2 ?
C10 C9 H9A . . 109.2 ?
N2 C9 H9B . . 109.2 ?
C10 C9 H9B . . 109.2 ?
H9A C9 H9B . . 107.9 ?
N1 C10 C9 . . 112.8(2) ?
N1 C10 H10A . . 109.0 ?
C9 C10 H10A . . 109.0 ?
N1 C10 H10B . . 109.0 ?
C9 C10 H10B . . 109.0 ?
H10A C10 H10B . . 107.8 ?
C12 C11 C16 . . 118.0(2) ?
C12 C11 C17 . . 122.6(2) ?
C16 C11 C17 . . 119.3(2) ?
C11 C12 C13 . . 120.8(2) ?
C11 C12 Br1 . . 121.09(19) ?
C13 C12 Br1 . . 118.1(2) ?
C14 C13 C12 . . 120.0(3) ?
C14 C13 H13 . . 120.0 ?
C12 C13 H13 . . 120.0 ?
C13 C14 C15 . . 120.4(3) ?
C13 C14 H14 . . 119.8 ?
C15 C14 H14 . . 119.8 ?
C16 C15 C14 . . 119.7(3) ?
C16 C15 H15 . . 120.2 ?
C14 C15 H15 . . 120.2 ?
C15 C16 C11 . . 121.0(3) ?
C15 C16 H16 . . 119.5 ?
C11 C16 H16 . . 119.5 ?
O3 C17 O4 . . 126.0(3) ?
O3 C17 C11 . . 117.9(3) ?
O4 C17 C11 . . 116.2(3) ?
H1W1 O1W H1W2 . . 105.4 ?

loop_
_geom_bond_atom_site_label_1
_geom_bond_atom_site_label_2
_geom_bond_site_symmetry_2
_geom_bond_distance
_geom_bond_publ_flag
O1 N3 . 1.204(3) ?
O2 N3 . 1.216(3) ?
N1 C4 . 1.387(3) ?
N1 C10 . 1.452(3) ?
N1 C7 . 1.456(3) ?
N2 C9 . 1.461(3) ?
N2 C8 . 1.465(3) ?
N2 H2A . 0.846(16) ?
N2 H2B . 0.881(16) ?
N3 C1 . 1.452(3) ?
C1 C2 . 1.370(3) ?
C1 C6 . 1.376(3) ?
C2 C3 . 1.363(3) ?
C2 H2 . 0.9300 ?
C3 C4 . 1.400(3) ?
C3 H3 . 0.9300 ?
C4 C5 . 1.399(3) ?
C5 C6 . 1.361(3) ?
C5 H5 . 0.9300 ?
C6 H6 . 0.9300 ?
C7 C8 . 1.492(3) ?
C7 H7A . 0.9700 ?
C7 H7B . 0.9700 ?
C8 H8A . 0.9700 ?
C8 H8B . 0.9700 ?
C9 C10 . 1.487(4) ?
C9 H9A . 0.9700 ?
C9 H9B . 0.9700 ?
C10 H10A . 0.9700 ?
C10 H10B . 0.9700 ?
Br1 C12 . 1.896(2) ?
O3 C17 . 1.230(3) ?
O4 C17 . 1.254(3) ?
C11 C12 . 1.378(3) ?
C11 C16 . 1.389(3) ?
C11 C17 . 1.502(4) ?
C12 C13 . 1.389(4) ?
C13 C14 . 1.355(4) ?
C13 H13 . 0.9300 ?
C14 C15 . 1.377(4) ?
C14 H14 . 0.9300 ?
C15 C16 . 1.375(4) ?
C15 H15 . 0.9300 ?
C16 H16 . 0.9300 ?
O1W H1W1 . 1.4134 ?
O1W H1W2 . 1.1905 ?

loop_
_geom_hbond_atom_site_label_D
_geom_hbond_atom_site_label_H
_geom_hbond_atom_site_label_A
_geom_hbond_site_symmetry_A
_geom_hbond_distance_DH
_geom_hbond_distance_HA
_geom_hbond_distance_DA
_geom_hbond_angle_DHA
_geom_hbond_publ_flag
N2 H2A O3 . 0.846(16) 1.832(18) 2.655(3) 164(2) yes
N2 H2B O4 2_655 0.881(16) 1.824(17) 2.701(3) 173(2) yes
C2 H2 O2 2_566 0.93 2.50 3.307(4) 145.1 yes
C7 H7B Br1 1_455 0.97 3.11 4.032(2) 160.1 yes
C10 H10B O1W 2_655 0.97 2.10 3.057(8) 169.1 yes

loop_
_geom_torsion_atom_site_label_1
_geom_torsion_atom_site_label_2
_geom_torsion_atom_site_label_3
_geom_torsion_atom_site_label_4
_geom_torsion_site_symmetry_1
_geom_torsion_site_symmetry_2
_geom_torsion_site_symmetry_3
_geom_torsion_site_symmetry_4
_geom_torsion
_geom_torsion_publ_flag
O1 N3 C1 C2 . . . . 170.2(3) ?
O2 N3 C1 C2 . . . . -9.8(4) ?
O1 N3 C1 C6 . . . . -8.7(4) ?
O2 N3 C1 C6 . . . . 171.2(3) ?
C6 C1 C2 C3 . . . . -1.4(4) ?
N3 C1 C2 C3 . . . . 179.7(2) ?
C1 C2 C3 C4 . . . . 1.4(4) ?
C10 N1 C4 C5 . . . . -26.0(3) ?
C7 N1 C4 C5 . . . . -167.1(2) ?
C10 N1 C4 C3 . . . . 155.3(3) ?
C7 N1 C4 C3 . . . . 14.2(3) ?
C2 C3 C4 N1 . . . . 177.4(2) ?
C2 C3 C4 C5 . . . . -1.3(4) ?
N1 C4 C5 C6 . . . . -177.4(2) ?
C3 C4 C5 C6 . . . . 1.4(4) ?
C4 C5 C6 C1 . . . . -1.4(4) ?
C2 C1 C6 C5 . . . . 1.4(4) ?
N3 C1 C6 C5 . . . . -179.6(2) ?
C4 N1 C7 C8 . . . . -165.1(2) ?
C10 N1 C7 C8 . . . . 51.5(3) ?
C9 N2 C8 C7 . . . . 57.1(3) ?
N1 C7 C8 N2 . . . . -55.5(3) ?
C8 N2 C9 C10 . . . . -56.2(3) ?
C4 N1 C10 C9 . . . . 165.9(2) ?
C7 N1 C10 C9 . . . . -50.6(4) ?
N2 C9 C10 N1 . . . . 53.6(4) ?
C16 C11 C12 C13 . . . . 0.5(4) ?
C17 C11 C12 C13 . . . . -178.8(2) ?
C16 C11 C12 Br1 . . . . -178.41(17) ?
C17 C11 C12 Br1 . . . . 2.4(3) ?
C11 C12 C13 C14 . . . . 1.2(4) ?
Br1 C12 C13 C14 . . . . -179.9(2) ?
C12 C13 C14 C15 . . . . -1.3(4) ?
C13 C14 C15 C16 . . . . -0.2(4) ?
C14 C15 C16 C11 . . . . 1.9(4) ?
C12 C11 C16 C15 . . . . -2.0(4) ?
C17 C11 C16 C15 . . . . 177.2(3) ?
C12 C11 C17 O3 . . . . 65.2(3) ?
C16 C11 C17 O3 . . . . -114.1(3) ?
C12 C11 C17 O4 . . . . -115.8(3) ?
C16 C11 C17 O4 . . . . 64.9(3) ?
